data_7043298
loop_
_publ_author_name
'Lalrempuia, Ralte'
'Breivik, Frida'
'T\"ornroos, Karl W.'
'Le Roux, Erwan'

_publ_section_title
;
 Coordination behavior of bis-phenolate saturated and unsaturated
 N-heterocyclic carbene ligands to zirconium: reactivity and activity in
 the copolymerization of cyclohexene oxide with CO2
;
_journal_name_full 'Dalton Trans.'
_journal_paper_doi 10.1039/C7DT01117B
_journal_year 2017
_chemical_formula_moiety 'C46 H78 N2 O5 Zr'
_chemical_formula_sum 'C46 H78 N2 O5 Zr'
_chemical_formula_weight 830.32
_chemical_properties_physical ', Air-sensitive'
_space_group_crystal_system triclinic
_space_group_IT_number 2
_space_group_name_Hall '-P 1'
_space_group_name_H-M_alt 'P -1'
_symmetry_space_group_name_Hall '-P 1'
_symmetry_space_group_name_H-M 'P -1'
_atom_sites_solution_hydrogens geom
_audit_creation_method SHELXL-2014/7
_audit_update_record
;
2017-02-16 deposited with the CCDC.
2017-05-22 downloaded from the CCDC.
;
_cell_angle_alpha 72.856(3)
_cell_angle_beta 78.644(3)
_cell_angle_gamma 78.358(3)
_cell_formula_units_Z 2
_cell_length_a 9.627(2)
_cell_length_b 13.587(3)
_cell_length_c 19.235(4)
_cell_measurement_reflns_used 7661
_cell_measurement_temperature 103(2)
_cell_measurement_theta_max 24.78
_cell_measurement_theta_min 2.17
_cell_volume 2329.2(9)
_computing_cell_refinement 'Bruker AXS SAINT V8.30C, 2013'
_computing_data_collection 'Bruker AXS APEX2 2013.4-1'
_computing_data_reduction 'Bruker AXS SAINT V7.68A, 2013'
_computing_molecular_graphics
;
Mercury CSD 3.8 (Build RC2) Mercury CSD 2.0 - New Features for 
the Visualization and Investigation of Crystal Structures 
C. F. Macrae, I. J. Bruno, J. A. Chisholm, P. R. Edgington, 
P. McCabe, E. Pidcock, L. Rodriguez-Monge, R. Taylor, 
J. van de Streek and P. A. Wood, 
J. Appl. Cryst., 41, 466-470, 2008 
;
_computing_publication_material 'SHELXL-2014/7 (Sheldrick, 2014)'
_computing_structure_refinement
;
SHELXL-2014/7 
G.M. Sheldrick (2015) "Crystal structure refinement with
SHELXL", Acta Cryst., C71, 3-8 (Open Access)
;
_computing_structure_solution
;
SHELXT 2014/4, G.M. Sheldrick, Acta Cryst. (2015). A71, 3-8
;
_diffrn_ambient_temperature 103(2)
_diffrn_measured_fraction_theta_full 0.997
_diffrn_measured_fraction_theta_max 0.997
_diffrn_measurement_device_type 'Bruker APEX-II Pt135 CCD'
_diffrn_measurement_method '\w scans'
_diffrn_radiation_type MoK\a
_diffrn_radiation_wavelength 0.71073
_diffrn_reflns_av_R_equivalents 0.0753
_diffrn_reflns_av_unetI/netI 0.0775
_diffrn_reflns_Laue_measured_fraction_full 0.997
_diffrn_reflns_Laue_measured_fraction_max 0.997
_diffrn_reflns_limit_h_max 11
_diffrn_reflns_limit_h_min -11
_diffrn_reflns_limit_k_max 16
_diffrn_reflns_limit_k_min -16
_diffrn_reflns_limit_l_max 22
_diffrn_reflns_limit_l_min -22
_diffrn_reflns_number 25963
_diffrn_reflns_point_group_measured_fraction_full 0.997
_diffrn_reflns_point_group_measured_fraction_max 0.997
_diffrn_reflns_theta_full 25.025
_diffrn_reflns_theta_max 25.025
_diffrn_reflns_theta_min 2.172
_diffrn_source 'Bruker TXS Rotating anode'
_exptl_absorpt_coefficient_mu 0.279
_exptl_absorpt_correction_type numerical
_exptl_absorpt_process_details 'SADABS-2012/1, Bruker AXS'
_exptl_crystal_colour colourless
_exptl_crystal_density_diffrn 1.184
_exptl_crystal_description 'thin plate'
_exptl_crystal_F_000 896
_exptl_crystal_size_max 0.255
_exptl_crystal_size_mid 0.210
_exptl_crystal_size_min 0.020
_exptl_transmission_factor_max 1.0000
_exptl_transmission_factor_min 0.6670
_refine_diff_density_max 0.878
_refine_diff_density_min -0.672
_refine_diff_density_rms 0.080
_refine_ls_extinction_method none
_refine_ls_goodness_of_fit_ref 1.015
_refine_ls_hydrogen_treatment constr
_refine_ls_matrix_type full
_refine_ls_number_parameters 505
_refine_ls_number_reflns 8211
_refine_ls_number_restraints 0
_refine_ls_restrained_S_all 1.015
_refine_ls_R_factor_all 0.0796
_refine_ls_R_factor_gt 0.0532
_refine_ls_shift/su_max 0.000
_refine_ls_shift/su_mean 0.000
_refine_ls_structure_factor_coef Fsqd
_refine_ls_weighting_details 'w=1/[\s^2^(Fo^2^)+(0.0724P)^2^+1.1876P] where P=(Fo^2^+2Fc^2^)/3'
_refine_ls_weighting_scheme calc
_refine_ls_wR_factor_gt 0.1291
_refine_ls_wR_factor_ref 0.1424
_reflns_Friedel_coverage 0.000
_reflns_number_gt 6171
_reflns_number_total 8211
_reflns_threshold_expression 'I > 2\s(I)'
_cod_data_source_file c7dt01117b2.cif
_cod_data_source_block Complex3
_cod_database_code 7043298
_shelx_shelxl_version_number 2014/7
_shelx_space_group_comment
; 
The symmetry employed for this shelxl refinement is uniquely defined 
by the following loop, which should always be used as a source of 
symmetry information in preference to the above space-group names. 
They are only intended as comments. 
;
_shelx_estimated_absorpt_t_min 0.932
_shelx_estimated_absorpt_t_max 0.994

loop_
_space_group_symop_operation_xyz
'x, y, z'
'-x, -y, -z'

loop_
_atom_site_label
_atom_site_type_symbol
_atom_site_fract_x
_atom_site_fract_y
_atom_site_fract_z
_atom_site_U_iso_or_equiv
_atom_site_adp_type
_atom_site_occupancy
_atom_site_site_symmetry_order
_atom_site_calc_flag
_atom_site_refinement_flags_posn
_atom_site_refinement_flags_adp
Zr01 Zr 0.72867(4) 0.39588(3) 0.32612(2) 0.02580(13) Uani 1 1 d . .
O1 O 0.6797(2) 0.51886(18) 0.24184(13) 0.0288(6) Uani 1 1 d . .
N1 N 0.4456(3) 0.5808(2) 0.34428(15) 0.0230(6) Uani 1 1 d . .
C1 C 0.5093(4) 0.4858(3) 0.37675(19) 0.0251(8) Uani 1 1 d . .
O2 O 0.6721(2) 0.29571(18) 0.42397(13) 0.0285(6) Uani 1 1 d . .
N2 N 0.4314(3) 0.4504(2) 0.44316(15) 0.0232(6) Uani 1 1 d . .
C2 C 0.3202(4) 0.6199(3) 0.39251(18) 0.0257(8) Uani 1 1 d . .
H2A H 0.2337 0.6415 0.3678 0.031 Uiso 1 1 calc R U
H2B H 0.3387 0.6796 0.4071 0.031 Uiso 1 1 calc R U
O3 O 0.8560(3) 0.2997(2) 0.27427(14) 0.0408(7) Uani 1 1 d . .
C3 C 0.3029(4) 0.5267(3) 0.45851(19) 0.0252(8) Uani 1 1 d . .
H3A H 0.3028 0.5446 0.5048 0.030 Uiso 1 1 calc R U
H3B H 0.2134 0.4994 0.4617 0.030 Uiso 1 1 calc R U
O4 O 0.8633(3) 0.45505(19) 0.35946(14) 0.0328(6) Uani 1 1 d . .
C4 C 0.4483(4) 0.3479(3) 0.49213(18) 0.0229(7) Uani 1 1 d . .
O5 O 0.5475(3) 0.3331(2) 0.28789(14) 0.0407(7) Uani 1 1 d . .
C5 C 0.5682(3) 0.2719(3) 0.48075(18) 0.0232(7) Uani 1 1 d . .
C6 C 0.5770(4) 0.1718(3) 0.52945(18) 0.0240(7) Uani 1 1 d . .
C7 C 0.4649(4) 0.1498(3) 0.58625(19) 0.0260(8) Uani 1 1 d . .
H7 H 0.4702 0.0814 0.6184 0.031 Uiso 1 1 calc R U
C8 C 0.3453(4) 0.2222(3) 0.59871(18) 0.0242(7) Uani 1 1 d . .
C9 C 0.3415(4) 0.3223(3) 0.55199(18) 0.0243(7) Uani 1 1 d . .
H9 H 0.2639 0.3748 0.5611 0.029 Uiso 1 1 calc R U
C10 C 0.7097(4) 0.0887(3) 0.5205(2) 0.0273(8) Uani 1 1 d . .
C11 C 0.7297(4) 0.0659(3) 0.4453(2) 0.0344(9) Uani 1 1 d . .
H11A H 0.8133 0.0120 0.4413 0.052 Uiso 1 1 calc R U
H11B H 0.7447 0.1296 0.4062 0.052 Uiso 1 1 calc R U
H11C H 0.6440 0.0415 0.4403 0.052 Uiso 1 1 calc R U
C12 C 0.8426(4) 0.1273(3) 0.5295(2) 0.0343(9) Uani 1 1 d . .
H12A H 0.9275 0.0755 0.5229 0.052 Uiso 1 1 calc R U
H12B H 0.8306 0.1376 0.5787 0.052 Uiso 1 1 calc R U
H12C H 0.8545 0.1935 0.4925 0.052 Uiso 1 1 calc R U
C13 C 0.6980(4) -0.0153(3) 0.5781(2) 0.0329(9) Uani 1 1 d . .
H13A H 0.7842 -0.0653 0.5699 0.049 Uiso 1 1 calc R U
H13B H 0.6135 -0.0421 0.5742 0.049 Uiso 1 1 calc R U
H13C H 0.6889 -0.0053 0.6273 0.049 Uiso 1 1 calc R U
C14 C 0.2186(4) 0.1954(3) 0.65935(19) 0.0270(8) Uani 1 1 d . .
C15 C 0.2362(4) 0.0795(3) 0.7016(2) 0.0341(9) Uani 1 1 d . .
H15A H 0.1528 0.0664 0.7396 0.051 Uiso 1 1 calc R U
H15B H 0.3233 0.0612 0.7247 0.051 Uiso 1 1 calc R U
H15C H 0.2436 0.0370 0.6674 0.051 Uiso 1 1 calc R U
C16 C 0.2011(4) 0.2594(3) 0.7147(2) 0.0373(9) Uani 1 1 d . .
H16A H 0.1149 0.2459 0.7506 0.056 Uiso 1 1 calc R U
H16B H 0.1919 0.3337 0.6887 0.056 Uiso 1 1 calc R U
H16C H 0.2853 0.2396 0.7402 0.056 Uiso 1 1 calc R U
C17 C 0.0811(4) 0.2199(3) 0.6238(2) 0.0373(9) Uani 1 1 d . .
H17A H 0.0000 0.2001 0.6618 0.056 Uiso 1 1 calc R U
H17B H 0.0935 0.1805 0.5872 0.056 Uiso 1 1 calc R U
H17C H 0.0624 0.2947 0.5998 0.056 Uiso 1 1 calc R U
C18 C 0.4845(4) 0.6450(3) 0.27253(19) 0.0250(8) Uani 1 1 d . .
C19 C 0.5993(4) 0.6122(3) 0.22195(19) 0.0258(8) Uani 1 1 d . .
C20 C 0.6304(4) 0.6788(3) 0.15130(19) 0.0287(8) Uani 1 1 d . .
C21 C 0.5450(4) 0.7764(3) 0.13358(19) 0.0301(8) Uani 1 1 d . .
H21 H 0.5647 0.8215 0.0858 0.036 Uiso 1 1 calc R U
C22 C 0.4328(4) 0.8104(3) 0.1825(2) 0.0291(8) Uani 1 1 d . .
C23 C 0.4046(4) 0.7442(3) 0.25171(19) 0.0287(8) Uani 1 1 d . .
H23 H 0.3289 0.7667 0.2861 0.034 Uiso 1 1 calc R U
C24 C 0.7590(4) 0.6477(3) 0.0958(2) 0.0340(9) Uani 1 1 d . .
C25 C 0.7730(5) 0.7315(3) 0.0226(2) 0.0427(10) Uani 1 1 d . .
H25A H 0.8565 0.7086 -0.0104 0.064 Uiso 1 1 calc R U
H25B H 0.7850 0.7966 0.0312 0.064 Uiso 1 1 calc R U
H25C H 0.6862 0.7430 0.0000 0.064 Uiso 1 1 calc R U
C26 C 0.7464(4) 0.5466(3) 0.0790(2) 0.0395(10) Uani 1 1 d . .
H26A H 0.8235 0.5330 0.0398 0.059 Uiso 1 1 calc R U
H26B H 0.6534 0.5536 0.0631 0.059 Uiso 1 1 calc R U
H26C H 0.7544 0.4886 0.1234 0.059 Uiso 1 1 calc R U
C27 C 0.8993(4) 0.6315(3) 0.1282(2) 0.0411(10) Uani 1 1 d . .
H27A H 0.9805 0.6074 0.0945 0.062 Uiso 1 1 calc R U
H27B H 0.8932 0.5793 0.1759 0.062 Uiso 1 1 calc R U
H27C H 0.9131 0.6976 0.1347 0.062 Uiso 1 1 calc R U
C28 C 0.3426(4) 0.9197(3) 0.1636(2) 0.0324(9) Uani 1 1 d . .
C29 C 0.3730(5) 0.9828(3) 0.2108(3) 0.0519(12) Uani 1 1 d . .
H29A H 0.3169 1.0528 0.1988 0.078 Uiso 1 1 calc R U
H29B H 0.4753 0.9882 0.2012 0.078 Uiso 1 1 calc R U
H29C H 0.3462 0.9481 0.2629 0.078 Uiso 1 1 calc R U
C30 C 0.1828(4) 0.9102(3) 0.1785(2) 0.0470(11) Uani 1 1 d . .
H30A H 0.1265 0.9794 0.1625 0.070 Uiso 1 1 calc R U
H30B H 0.1543 0.8808 0.2312 0.070 Uiso 1 1 calc R U
H30C H 0.1655 0.8644 0.1511 0.070 Uiso 1 1 calc R U
C31 C 0.3789(5) 0.9779(3) 0.0833(2) 0.0461(11) Uani 1 1 d . .
H31A H 0.3203 1.0471 0.0737 0.069 Uiso 1 1 calc R U
H31B H 0.3593 0.9388 0.0519 0.069 Uiso 1 1 calc R U
H31C H 0.4806 0.9854 0.0727 0.069 Uiso 1 1 calc R U
C32 C 0.9185(5) 0.2149(4) 0.2445(3) 0.0520(12) Uani 1 1 d . .
H32 H 0.8412 0.1747 0.2460 0.062 Uiso 1 1 calc R U
C33 C 0.9823(7) 0.2538(4) 0.1665(3) 0.0781(18) Uani 1 1 d . .
H33A H 1.0273 0.1946 0.1465 0.117 Uiso 1 1 calc R U
H33B H 1.0548 0.2967 0.1638 0.117 Uiso 1 1 calc R U
H33C H 0.9070 0.2959 0.1379 0.117 Uiso 1 1 calc R U
C34 C 1.0261(5) 0.1444(4) 0.2905(3) 0.0629(14) Uani 1 1 d . .
H34A H 1.0665 0.0842 0.2708 0.094 Uiso 1 1 calc R U
H34B H 0.9793 0.1204 0.3413 0.094 Uiso 1 1 calc R U
H34C H 1.1031 0.1824 0.2897 0.094 Uiso 1 1 calc R U
C35 C 1.0009(4) 0.4564(3) 0.3742(2) 0.0334(9) Uani 1 1 d . .
H35 H 0.9915 0.5083 0.4031 0.040 Uiso 1 1 calc R U
C36 C 1.0996(4) 0.4908(4) 0.3030(2) 0.0466(11) Uani 1 1 d . .
H36A H 1.1952 0.4901 0.3138 0.070 Uiso 1 1 calc R U
H36B H 1.0615 0.5615 0.2765 0.070 Uiso 1 1 calc R U
H36C H 1.1061 0.4430 0.2726 0.070 Uiso 1 1 calc R U
C37 C 1.0581(4) 0.3506(3) 0.4205(2) 0.0440(10) Uani 1 1 d . .
H37A H 1.1537 0.3518 0.4304 0.066 Uiso 1 1 calc R U
H37B H 1.0643 0.2980 0.3941 0.066 Uiso 1 1 calc R U
H37C H 0.9936 0.3334 0.4671 0.066 Uiso 1 1 calc R U
C38 C 0.4696(6) 0.2506(4) 0.3258(3) 0.0613(14) Uani 1 1 d . .
H38A H 0.3791 0.2766 0.3539 0.074 Uiso 1 1 calc R U
H38B H 0.5267 0.1964 0.3604 0.074 Uiso 1 1 calc R U
C39 C 0.4394(7) 0.2076(4) 0.2686(3) 0.0774(18) Uani 1 1 d . .
H39A H 0.5205 0.1553 0.2556 0.093 Uiso 1 1 calc R U
H39B H 0.3513 0.1749 0.2854 0.093 Uiso 1 1 calc R U
C40 C 0.4206(6) 0.2992(4) 0.2064(3) 0.0589(13) Uani 1 1 d . .
H40A H 0.3213 0.3370 0.2109 0.071 Uiso 1 1 calc R U
H40B H 0.4435 0.2798 0.1592 0.071 Uiso 1 1 calc R U
C41 C 0.5251(7) 0.3634(5) 0.2118(3) 0.084(2) Uani 1 1 d . .
H41A H 0.6166 0.3501 0.1796 0.100 Uiso 1 1 calc R U
H41B H 0.4862 0.4385 0.1966 0.100 Uiso 1 1 calc R U
C42 C 0.3303(6) 0.5804(5) 0.0694(3) 0.0810(18) Uani 1 1 d . .
H42A H 0.4114 0.5237 0.0695 0.121 Uiso 1 1 calc R U
H42B H 0.2412 0.5538 0.0729 0.121 Uiso 1 1 calc R U
H42C H 0.3254 0.6082 0.1116 0.121 Uiso 1 1 calc R U
C43 C 0.3502(6) 0.6652(4) -0.0002(3) 0.0644(14) Uani 1 1 d . .
H43A H 0.4485 0.6817 -0.0075 0.077 Uiso 1 1 calc R U
H43B H 0.3427 0.6383 -0.0417 0.077 Uiso 1 1 calc R U
C44 C 0.2472(6) 0.7636(4) -0.0035(3) 0.0665(14) Uani 1 1 d . .
H44A H 0.2483 0.7870 0.0405 0.080 Uiso 1 1 calc R U
H44B H 0.1497 0.7482 -0.0006 0.080 Uiso 1 1 calc R U
C45 C 0.2744(7) 0.8517(5) -0.0704(3) 0.0722(15) Uani 1 1 d . .
H45A H 0.2733 0.8283 -0.1144 0.087 Uiso 1 1 calc R U
H45B H 0.3718 0.8672 -0.0733 0.087 Uiso 1 1 calc R U
C46 C 0.1690(7) 0.9514(5) -0.0733(3) 0.089(2) Uani 1 1 d . .
H46A H 0.2004 1.0060 -0.1165 0.133 Uiso 1 1 calc R U
H46B H 0.1646 0.9735 -0.0287 0.133 Uiso 1 1 calc R U
H46C H 0.0738 0.9394 -0.0766 0.133 Uiso 1 1 calc R U

loop_
_atom_site_aniso_label
_atom_site_aniso_U_11
_atom_site_aniso_U_22
_atom_site_aniso_U_33
_atom_site_aniso_U_23
_atom_site_aniso_U_13
_atom_site_aniso_U_12
Zr01 0.02035(19) 0.0286(2) 0.0265(2) -0.00887(14) 0.00011(13) -0.00068(13)
O1 0.0216(13) 0.0317(14) 0.0280(14) -0.0066(11) -0.0001(10) 0.0021(11)
N1 0.0185(15) 0.0245(15) 0.0249(16) -0.0097(12) 0.0001(12) 0.0003(12)
C1 0.0218(18) 0.0283(19) 0.0254(19) -0.0081(15) -0.0031(15) -0.0034(15)
O2 0.0193(13) 0.0305(13) 0.0313(14) -0.0077(11) 0.0014(10) 0.0006(10)
N2 0.0174(14) 0.0233(15) 0.0276(16) -0.0092(12) -0.0004(12) 0.0005(12)
C2 0.0210(18) 0.0278(19) 0.0256(19) -0.0086(15) 0.0001(14) 0.0010(14)
O3 0.0432(17) 0.0384(15) 0.0342(16) -0.0117(12) 0.0024(12) 0.0040(13)
C3 0.0199(18) 0.0280(19) 0.0265(19) -0.0100(15) -0.0007(14) 0.0007(14)
O4 0.0232(13) 0.0374(15) 0.0364(15) -0.0095(11) -0.0001(11) -0.0062(11)
C4 0.0221(18) 0.0226(17) 0.0258(19) -0.0090(14) -0.0031(14) -0.0036(14)
O5 0.0496(18) 0.0457(16) 0.0312(15) -0.0096(12) -0.0060(13) -0.0180(14)
C5 0.0168(17) 0.0289(19) 0.0241(18) -0.0072(14) -0.0027(14) -0.0041(14)
C6 0.0217(18) 0.0290(19) 0.0237(19) -0.0109(15) -0.0034(14) -0.0029(15)
C7 0.0278(19) 0.0231(18) 0.0286(19) -0.0060(15) -0.0062(15) -0.0063(15)
C8 0.0217(18) 0.0285(19) 0.0249(19) -0.0106(15) -0.0023(14) -0.0055(15)
C9 0.0184(17) 0.0297(19) 0.0258(19) -0.0118(15) -0.0027(14) 0.0003(14)
C10 0.0228(19) 0.0254(18) 0.035(2) -0.0122(16) -0.0048(15) 0.0011(15)
C11 0.030(2) 0.034(2) 0.041(2) -0.0190(17) -0.0055(17) 0.0047(16)
C12 0.023(2) 0.031(2) 0.049(2) -0.0124(18) -0.0092(17) 0.0032(16)
C13 0.028(2) 0.0267(19) 0.042(2) -0.0093(17) -0.0052(17) 0.0016(16)
C14 0.0244(19) 0.0276(19) 0.028(2) -0.0057(15) -0.0025(15) -0.0041(15)
C15 0.035(2) 0.034(2) 0.030(2) -0.0072(16) 0.0024(16) -0.0074(17)
C16 0.036(2) 0.041(2) 0.035(2) -0.0145(18) 0.0064(17) -0.0108(18)
C17 0.029(2) 0.046(2) 0.034(2) -0.0039(18) -0.0013(17) -0.0106(18)
C18 0.0224(18) 0.0288(19) 0.0241(19) -0.0083(15) -0.0034(14) -0.0028(15)
C19 0.0193(18) 0.0291(19) 0.029(2) -0.0089(15) -0.0016(15) -0.0038(15)
C20 0.0238(19) 0.035(2) 0.028(2) -0.0103(16) 0.0001(15) -0.0075(16)
C21 0.030(2) 0.036(2) 0.0231(19) -0.0044(16) -0.0037(15) -0.0057(16)
C22 0.027(2) 0.0288(19) 0.031(2) -0.0073(16) -0.0037(16) -0.0038(15)
C23 0.0248(19) 0.033(2) 0.027(2) -0.0079(16) -0.0013(15) -0.0028(16)
C24 0.030(2) 0.038(2) 0.028(2) -0.0072(17) 0.0001(16) -0.0006(17)
C25 0.037(2) 0.049(3) 0.033(2) -0.0072(19) 0.0051(18) -0.0026(19)
C26 0.039(2) 0.046(2) 0.033(2) -0.0161(18) 0.0047(18) -0.0058(19)
C27 0.028(2) 0.052(3) 0.039(2) -0.010(2) 0.0019(18) -0.0061(19)
C28 0.032(2) 0.031(2) 0.031(2) -0.0055(16) -0.0043(16) -0.0016(16)
C29 0.066(3) 0.036(2) 0.052(3) -0.014(2) -0.019(2) 0.007(2)
C30 0.041(3) 0.040(2) 0.048(3) -0.002(2) -0.003(2) 0.0033(19)
C31 0.046(3) 0.040(2) 0.040(2) -0.0022(19) -0.003(2) 0.004(2)
C32 0.051(3) 0.052(3) 0.054(3) -0.027(2) -0.003(2) 0.006(2)
C33 0.092(4) 0.070(4) 0.053(3) -0.024(3) 0.008(3) 0.023(3)
C34 0.048(3) 0.064(3) 0.063(3) -0.022(3) 0.007(2) 0.017(2)
C35 0.026(2) 0.036(2) 0.042(2) -0.0138(17) -0.0052(17) -0.0085(16)
C36 0.028(2) 0.057(3) 0.053(3) -0.012(2) -0.0040(19) -0.009(2)
C37 0.033(2) 0.043(2) 0.057(3) -0.009(2) -0.014(2) -0.0066(19)
C38 0.070(3) 0.072(3) 0.047(3) 0.004(2) -0.018(2) -0.045(3)
C39 0.104(5) 0.066(4) 0.076(4) -0.003(3) -0.039(3) -0.042(3)
C40 0.073(4) 0.064(3) 0.045(3) -0.010(2) -0.010(2) -0.029(3)
C41 0.123(5) 0.103(5) 0.042(3) 0.002(3) -0.025(3) -0.078(4)
C42 0.053(3) 0.096(5) 0.084(4) -0.010(4) -0.010(3) -0.010(3)
C43 0.062(3) 0.067(3) 0.068(4) -0.025(3) -0.008(3) -0.011(3)
C44 0.052(3) 0.087(4) 0.060(3) -0.021(3) -0.005(3) -0.011(3)
C45 0.075(4) 0.080(4) 0.065(4) -0.026(3) -0.010(3) -0.009(3)
C46 0.101(5) 0.101(5) 0.059(4) -0.019(3) -0.028(3) 0.010(4)

loop_
_atom_type_symbol
_atom_type_description
_atom_type_scat_dispersion_real
_atom_type_scat_dispersion_imag
_atom_type_scat_source
C C 0.0033 0.0016 'International Tables Vol C Tables 4.2.6.8 and 6.1.1.4'
N N 0.0061 0.0033 'International Tables Vol C Tables 4.2.6.8 and 6.1.1.4'
O O 0.0106 0.0060 'International Tables Vol C Tables 4.2.6.8 and 6.1.1.4'
Zr Zr -2.9673 0.5597 'International Tables Vol C Tables 4.2.6.8 and 6.1.1.4'
H H 0.0000 0.0000 'International Tables Vol C Tables 4.2.6.8 and 6.1.1.4'

loop_
_geom_angle_atom_site_label_1
_geom_angle_atom_site_label_2
_geom_angle_atom_site_label_3
_geom_angle
O4 Zr01 O3 102.52(11)
O4 Zr01 O1 97.18(10)
O3 Zr01 O1 101.32(10)
O4 Zr01 O2 96.38(10)
O3 Zr01 O2 100.53(10)
O1 Zr01 O2 151.05(10)
O4 Zr01 C1 98.74(11)
O3 Zr01 C1 158.72(12)
O1 Zr01 C1 76.67(10)
O2 Zr01 C1 76.06(10)
O4 Zr01 O5 175.44(10)
O3 Zr01 O5 81.97(11)
O1 Zr01 O5 81.04(10)
O2 Zr01 O5 83.45(9)
C1 Zr01 O5 76.78(11)
C19 O1 Zr01 145.5(2)
C1 N1 C18 128.4(3)
C1 N1 C2 112.5(3)
C18 N1 C2 119.1(3)
N1 C1 N2 108.8(3)
N1 C1 Zr01 125.2(2)
N2 C1 Zr01 126.0(2)
C5 O2 Zr01 146.2(2)
C1 N2 C4 127.9(3)
C1 N2 C3 112.3(3)
C4 N2 C3 119.2(3)
N1 C2 C3 103.3(3)
N1 C2 H2A 111.1
C3 C2 H2A 111.1
N1 C2 H2B 111.1
C3 C2 H2B 111.1
H2A C2 H2B 109.1
C32 O3 Zr01 165.1(3)
N2 C3 C2 102.6(3)
N2 C3 H3A 111.2
C2 C3 H3A 111.2
N2 C3 H3B 111.2
C2 C3 H3B 111.2
H3A C3 H3B 109.2
C35 O4 Zr01 152.7(2)
C9 C4 C5 119.4(3)
C9 C4 N2 118.6(3)
C5 C4 N2 122.0(3)
C38 O5 C41 107.8(3)
C38 O5 Zr01 129.7(2)
C41 O5 Zr01 121.3(2)
O2 C5 C6 120.5(3)
O2 C5 C4 120.0(3)
C6 C5 C4 119.5(3)
C7 C6 C5 118.5(3)
C7 C6 C10 120.9(3)
C5 C6 C10 120.6(3)
C6 C7 C8 123.5(3)
C6 C7 H7 118.2
C8 C7 H7 118.2
C7 C8 C9 117.2(3)
C7 C8 C14 123.0(3)
C9 C8 C14 119.8(3)
C8 C9 C4 121.8(3)
C8 C9 H9 119.1
C4 C9 H9 119.1
C13 C10 C12 107.3(3)
C13 C10 C11 106.3(3)
C12 C10 C11 110.4(3)
C13 C10 C6 112.7(3)
C12 C10 C6 109.1(3)
C11 C10 C6 111.0(3)
C10 C11 H11A 109.5
C10 C11 H11B 109.5
H11A C11 H11B 109.5
C10 C11 H11C 109.5
H11A C11 H11C 109.5
H11B C11 H11C 109.5
C10 C12 H12A 109.5
C10 C12 H12B 109.5
H12A C12 H12B 109.5
C10 C12 H12C 109.5
H12A C12 H12C 109.5
H12B C12 H12C 109.5
C10 C13 H13A 109.5
C10 C13 H13B 109.5
H13A C13 H13B 109.5
C10 C13 H13C 109.5
H13A C13 H13C 109.5
H13B C13 H13C 109.5
C16 C14 C8 110.5(3)
C16 C14 C15 108.1(3)
C8 C14 C15 112.6(3)
C16 C14 C17 109.5(3)
C8 C14 C17 108.8(3)
C15 C14 C17 107.4(3)
C14 C15 H15A 109.5
C14 C15 H15B 109.5
H15A C15 H15B 109.5
C14 C15 H15C 109.5
H15A C15 H15C 109.5
H15B C15 H15C 109.5
C14 C16 H16A 109.5
C14 C16 H16B 109.5
H16A C16 H16B 109.5
C14 C16 H16C 109.5
H16A C16 H16C 109.5
H16B C16 H16C 109.5
C14 C17 H17A 109.5
C14 C17 H17B 109.5
H17A C17 H17B 109.5
C14 C17 H17C 109.5
H17A C17 H17C 109.5
H17B C17 H17C 109.5
C23 C18 C19 119.2(3)
C23 C18 N1 118.0(3)
C19 C18 N1 122.7(3)
O1 C19 C20 120.2(3)
O1 C19 C18 120.0(3)
C20 C19 C18 119.8(3)
C21 C20 C19 118.1(3)
C21 C20 C24 120.6(3)
C19 C20 C24 121.3(3)
C22 C21 C20 123.0(3)
C22 C21 H21 118.5
C20 C21 H21 118.5
C23 C22 C21 118.1(3)
C23 C22 C28 119.2(3)
C21 C22 C28 122.7(3)
C22 C23 C18 121.8(3)
C22 C23 H23 119.1
C18 C23 H23 119.1
C25 C24 C26 107.4(3)
C25 C24 C20 112.5(3)
C26 C24 C20 111.4(3)
C25 C24 C27 107.2(3)
C26 C24 C27 108.8(3)
C20 C24 C27 109.3(3)
C24 C25 H25A 109.5
C24 C25 H25B 109.5
H25A C25 H25B 109.5
C24 C25 H25C 109.5
H25A C25 H25C 109.5
H25B C25 H25C 109.5
C24 C26 H26A 109.5
C24 C26 H26B 109.5
H26A C26 H26B 109.5
C24 C26 H26C 109.5
H26A C26 H26C 109.5
H26B C26 H26C 109.5
C24 C27 H27A 109.5
C24 C27 H27B 109.5
H27A C27 H27B 109.5
C24 C27 H27C 109.5
H27A C27 H27C 109.5
H27B C27 H27C 109.5
C31 C28 C29 108.1(3)
C31 C28 C30 108.1(3)
C29 C28 C30 109.9(4)
C31 C28 C22 112.0(3)
C29 C28 C22 108.8(3)
C30 C28 C22 109.9(3)
C28 C29 H29A 109.5
C28 C29 H29B 109.5
H29A C29 H29B 109.5
C28 C29 H29C 109.5
H29A C29 H29C 109.5
H29B C29 H29C 109.5
C28 C30 H30A 109.5
C28 C30 H30B 109.5
H30A C30 H30B 109.5
C28 C30 H30C 109.5
H30A C30 H30C 109.5
H30B C30 H30C 109.5
C28 C31 H31A 109.5
C28 C31 H31B 109.5
H31A C31 H31B 109.5
C28 C31 H31C 109.5
H31A C31 H31C 109.5
H31B C31 H31C 109.5
O3 C32 C33 109.9(4)
O3 C32 C34 109.7(4)
C33 C32 C34 112.3(4)
O3 C32 H32 108.3
C33 C32 H32 108.3
C34 C32 H32 108.3
C32 C33 H33A 109.5
C32 C33 H33B 109.5
H33A C33 H33B 109.5
C32 C33 H33C 109.5
H33A C33 H33C 109.5
H33B C33 H33C 109.5
C32 C34 H34A 109.5
C32 C34 H34B 109.5
H34A C34 H34B 109.5
C32 C34 H34C 109.5
H34A C34 H34C 109.5
H34B C34 H34C 109.5
O4 C35 C37 109.8(3)
O4 C35 C36 110.1(3)
C37 C35 C36 112.4(3)
O4 C35 H35 108.1
C37 C35 H35 108.1
C36 C35 H35 108.1
C35 C36 H36A 109.5
C35 C36 H36B 109.5
H36A C36 H36B 109.5
C35 C36 H36C 109.5
H36A C36 H36C 109.5
H36B C36 H36C 109.5
C35 C37 H37A 109.5
C35 C37 H37B 109.5
H37A C37 H37B 109.5
C35 C37 H37C 109.5
H37A C37 H37C 109.5
H37B C37 H37C 109.5
O5 C38 C39 106.2(4)
O5 C38 H38A 110.5
C39 C38 H38A 110.5
O5 C38 H38B 110.5
C39 C38 H38B 110.5
H38A C38 H38B 108.7
C40 C39 C38 103.3(4)
C40 C39 H39A 111.1
C38 C39 H39A 111.1
C40 C39 H39B 111.1
C38 C39 H39B 111.1
H39A C39 H39B 109.1
C39 C40 C41 103.0(4)
C39 C40 H40A 111.2
C41 C40 H40A 111.2
C39 C40 H40B 111.2
C41 C40 H40B 111.2
H40A C40 H40B 109.1
O5 C41 C40 106.8(4)
O5 C41 H41A 110.4
C40 C41 H41A 110.4
O5 C41 H41B 110.4
C40 C41 H41B 110.4
H41A C41 H41B 108.6
C43 C42 H42A 109.5
C43 C42 H42B 109.5
H42A C42 H42B 109.5
C43 C42 H42C 109.5
H42A C42 H42C 109.5
H42B C42 H42C 109.5
C44 C43 C42 115.7(5)
C44 C43 H43A 108.3
C42 C43 H43A 108.3
C44 C43 H43B 108.3
C42 C43 H43B 108.3
H43A C43 H43B 107.4
C43 C44 C45 115.9(5)
C43 C44 H44A 108.3
C45 C44 H44A 108.3
C43 C44 H44B 108.3
C45 C44 H44B 108.3
H44A C44 H44B 107.4
C44 C45 C46 115.5(5)
C44 C45 H45A 108.4
C46 C45 H45A 108.4
C44 C45 H45B 108.4
C46 C45 H45B 108.4
H45A C45 H45B 107.5
C45 C46 H46A 109.5
C45 C46 H46B 109.5
H46A C46 H46B 109.5
C45 C46 H46C 109.5
H46A C46 H46C 109.5
H46B C46 H46C 109.5

loop_
_geom_bond_atom_site_label_1
_geom_bond_atom_site_label_2
_geom_bond_distance
Zr01 O4 1.947(2)
Zr01 O3 1.961(3)
Zr01 O1 2.007(2)
Zr01 O2 2.019(2)
Zr01 C1 2.398(3)
Zr01 O5 2.406(3)
O1 C19 1.337(4)
N1 C1 1.338(4)
N1 C18 1.423(4)
N1 C2 1.480(4)
C1 N2 1.353(4)
O2 C5 1.338(4)
N2 C4 1.431(4)
N2 C3 1.487(4)
C2 C3 1.515(5)
C2 H2A 0.9900
C2 H2B 0.9900
O3 C32 1.411(5)
C3 H3A 0.9900
C3 H3B 0.9900
O4 C35 1.413(4)
C4 C9 1.395(5)
C4 C5 1.414(5)
O5 C38 1.411(5)
O5 C41 1.446(5)
C5 C6 1.403(5)
C6 C7 1.386(5)
C6 C10 1.543(5)
C7 C8 1.387(5)
C7 H7 0.9500
C8 C9 1.390(5)
C8 C14 1.533(5)
C9 H9 0.9500
C10 C13 1.527(5)
C10 C12 1.533(5)
C10 C11 1.536(5)
C11 H11A 0.9800
C11 H11B 0.9800
C11 H11C 0.9800
C12 H12A 0.9800
C12 H12B 0.9800
C12 H12C 0.9800
C13 H13A 0.9800
C13 H13B 0.9800
C13 H13C 0.9800
C14 C16 1.527(5)
C14 C15 1.537(5)
C14 C17 1.541(5)
C15 H15A 0.9800
C15 H15B 0.9800
C15 H15C 0.9800
C16 H16A 0.9800
C16 H16B 0.9800
C16 H16C 0.9800
C17 H17A 0.9800
C17 H17B 0.9800
C17 H17C 0.9800
C18 C23 1.397(5)
C18 C19 1.415(5)
C19 C20 1.407(5)
C20 C21 1.398(5)
C20 C24 1.545(5)
C21 C22 1.386(5)
C21 H21 0.9500
C22 C23 1.380(5)
C22 C28 1.542(5)
C23 H23 0.9500
C24 C25 1.531(5)
C24 C26 1.533(5)
C24 C27 1.546(5)
C25 H25A 0.9800
C25 H25B 0.9800
C25 H25C 0.9800
C26 H26A 0.9800
C26 H26B 0.9800
C26 H26C 0.9800
C27 H27A 0.9800
C27 H27B 0.9800
C27 H27C 0.9800
C28 C31 1.520(5)
C28 C29 1.521(6)
C28 C30 1.533(6)
C29 H29A 0.9800
C29 H29B 0.9800
C29 H29C 0.9800
C30 H30A 0.9800
C30 H30B 0.9800
C30 H30C 0.9800
C31 H31A 0.9800
C31 H31B 0.9800
C31 H31C 0.9800
C32 C33 1.486(7)
C32 C34 1.495(6)
C32 H32 1.0000
C33 H33A 0.9800
C33 H33B 0.9800
C33 H33C 0.9800
C34 H34A 0.9800
C34 H34B 0.9800
C34 H34C 0.9800
C35 C37 1.510(5)
C35 C36 1.512(5)
C35 H35 1.0000
C36 H36A 0.9800
C36 H36B 0.9800
C36 H36C 0.9800
C37 H37A 0.9800
C37 H37B 0.9800
C37 H37C 0.9800
C38 C39 1.487(7)
C38 H38A 0.9900
C38 H38B 0.9900
C39 C40 1.460(7)
C39 H39A 0.9900
C39 H39B 0.9900
C40 C41 1.494(6)
C40 H40A 0.9900
C40 H40B 0.9900
C41 H41A 0.9900
C41 H41B 0.9900
C42 C43 1.495(7)
C42 H42A 0.9800
C42 H42B 0.9800
C42 H42C 0.9800
C43 C44 1.488(7)
C43 H43A 0.9900
C43 H43B 0.9900
C44 C45 1.497(7)
C44 H44A 0.9900
C44 H44B 0.9900
C45 C46 1.514(8)
C45 H45A 0.9900
C45 H45B 0.9900
C46 H46A 0.9800
C46 H46B 0.9800
C46 H46C 0.9800

loop_
_geom_torsion_atom_site_label_1
_geom_torsion_atom_site_label_2
_geom_torsion_atom_site_label_3
_geom_torsion_atom_site_label_4
_geom_torsion
C18 N1 C1 N2 -175.9(3)
C2 N1 C1 N2 4.7(4)
C18 N1 C1 Zr01 5.5(5)
C2 N1 C1 Zr01 -173.9(2)
N1 C1 N2 C4 170.8(3)
Zr01 C1 N2 C4 -10.5(5)
N1 C1 N2 C3 -0.1(4)
Zr01 C1 N2 C3 178.5(2)
C1 N1 C2 C3 -7.2(4)
C18 N1 C2 C3 173.4(3)
C1 N2 C3 C2 -4.2(4)
C4 N2 C3 C2 -176.0(3)
N1 C2 C3 N2 6.4(3)
C1 N2 C4 C9 -168.9(3)
C3 N2 C4 C9 1.5(4)
C1 N2 C4 C5 9.8(5)
C3 N2 C4 C5 -179.8(3)
Zr01 O2 C5 C6 163.2(3)
Zr01 O2 C5 C4 -16.9(6)
C9 C4 C5 O2 -179.4(3)
N2 C4 C5 O2 1.9(5)
C9 C4 C5 C6 0.5(5)
N2 C4 C5 C6 -178.2(3)
O2 C5 C6 C7 -178.2(3)
C4 C5 C6 C7 1.9(5)
O2 C5 C6 C10 2.7(5)
C4 C5 C6 C10 -177.2(3)
C5 C6 C7 C8 -1.5(5)
C10 C6 C7 C8 177.6(3)
C6 C7 C8 C9 -1.4(5)
C6 C7 C8 C14 176.8(3)
C7 C8 C9 C4 4.0(5)
C14 C8 C9 C4 -174.3(3)
C5 C4 C9 C8 -3.6(5)
N2 C4 C9 C8 175.2(3)
C7 C6 C10 C13 1.7(5)
C5 C6 C10 C13 -179.3(3)
C7 C6 C10 C12 -117.4(4)
C5 C6 C10 C12 61.7(4)
C7 C6 C10 C11 120.8(4)
C5 C6 C10 C11 -60.1(4)
C7 C8 C14 C16 118.2(4)
C9 C8 C14 C16 -63.6(4)
C7 C8 C14 C15 -2.7(5)
C9 C8 C14 C15 175.5(3)
C7 C8 C14 C17 -121.6(4)
C9 C8 C14 C17 56.6(4)
C1 N1 C18 C23 -177.2(3)
C2 N1 C18 C23 2.2(4)
C1 N1 C18 C19 3.2(5)
C2 N1 C18 C19 -177.5(3)
Zr01 O1 C19 C20 167.0(3)
Zr01 O1 C19 C18 -11.7(6)
C23 C18 C19 O1 177.8(3)
N1 C18 C19 O1 -2.6(5)
C23 C18 C19 C20 -0.8(5)
N1 C18 C19 C20 178.8(3)
O1 C19 C20 C21 -178.8(3)
C18 C19 C20 C21 -0.1(5)
O1 C19 C20 C24 -1.4(5)
C18 C19 C20 C24 177.2(3)
C19 C20 C21 C22 0.7(5)
C24 C20 C21 C22 -176.7(3)
C20 C21 C22 C23 -0.2(5)
C20 C21 C22 C28 177.7(3)
C21 C22 C23 C18 -0.8(5)
C28 C22 C23 C18 -178.8(3)
C19 C18 C23 C22 1.3(5)
N1 C18 C23 C22 -178.3(3)
C21 C20 C24 C25 -2.7(5)
C19 C20 C24 C25 -180.0(3)
C21 C20 C24 C26 -123.4(4)
C19 C20 C24 C26 59.3(5)
C21 C20 C24 C27 116.3(4)
C19 C20 C24 C27 -61.0(4)
C23 C22 C28 C31 -174.8(3)
C21 C22 C28 C31 7.3(5)
C23 C22 C28 C29 65.8(4)
C21 C22 C28 C29 -112.1(4)
C23 C22 C28 C30 -54.6(4)
C21 C22 C28 C30 127.5(4)
Zr01 O3 C32 C33 136.2(9)
Zr01 O3 C32 C34 -99.9(11)
Zr01 O4 C35 C37 -50.8(6)
Zr01 O4 C35 C36 73.5(6)
C41 O5 C38 C39 18.5(6)
Zr01 O5 C38 C39 -148.7(4)
O5 C38 C39 C40 -33.9(6)
C38 C39 C40 C41 35.0(6)
C38 O5 C41 C40 3.7(7)
Zr01 O5 C41 C40 172.3(3)
C39 C40 C41 O5 -24.6(7)
C42 C43 C44 C45 175.0(5)
C43 C44 C45 C46 180.0(5)
